data_4024834
loop_
_publ_author_name
'Jian-Hui Liu'
'Qing-Chuan Yang'
'Thomas C. W. Mak'
'Henry N. C. Wong'

_publ_section_title
;
Correction to Highly Regioselective Synthesis of 2,3,4-Trisubstituted
1H-Pyrroles: A Formal Total Synthesis of Lukianol A
;
_journal_name_full 'Journal of Organic Chemistry'
_journal_page_first 6906
_journal_page_last 6906
_journal_paper_doi 10.1021/jo901655y
_journal_volume 74
_journal_year 2009
_chemical_formula_sum 'C20 H26 N2 O5 S Si'
_chemical_formula_weight 434.58
_chemical_name_systematic
; 
 ? 
;
_space_group_IT_number 14
_symmetry_space_group_name_Hall '-P 2yn'
_symmetry_space_group_name_H-M 'P 1 21/n 1'
_atom_sites_solution_hydrogens geom
_atom_sites_solution_primary direct
_atom_sites_solution_secondary difmap
_audit_creation_method SHELXL-97
_cell_angle_alpha 90.00
_cell_angle_beta 92.316(2)
_cell_angle_gamma 90.00
_cell_formula_units_Z 4
_cell_length_a 8.4163(2)
_cell_length_b 13.8017(3)
_cell_length_c 19.2457(5)
_cell_measurement_temperature 298(2)
_cell_volume 2233.74(9)
_computing_structure_refinement 'SHELXL-97 (Sheldrick, 1997)'
_computing_structure_solution 'SHELXS-97 (Sheldrick, 1990)'
_diffrn_ambient_temperature 298(2)
_diffrn_measured_fraction_theta_full 0.997
_diffrn_measured_fraction_theta_max 0.997
_diffrn_radiation_monochromator graphite
_diffrn_radiation_source 'fine-focus sealed tube'
_diffrn_radiation_type MoK\a
_diffrn_radiation_wavelength 0.71073
_diffrn_reflns_av_R_equivalents 0.0242
_diffrn_reflns_av_sigmaI/netI 0.0281
_diffrn_reflns_limit_h_max 10
_diffrn_reflns_limit_h_min -9
_diffrn_reflns_limit_k_max 16
_diffrn_reflns_limit_k_min -17
_diffrn_reflns_limit_l_max 23
_diffrn_reflns_limit_l_min -24
_diffrn_reflns_number 14046
_diffrn_reflns_theta_full 27.49
_diffrn_reflns_theta_max 27.49
_diffrn_reflns_theta_min 2.12
_exptl_absorpt_coefficient_mu 0.231
_exptl_absorpt_correction_T_max 0.932
_exptl_absorpt_correction_T_min 0.913
_exptl_absorpt_correction_type empirical
_exptl_crystal_density_diffrn 1.292
_exptl_crystal_density_method 'not measured'
_exptl_crystal_F_000 920
_exptl_crystal_size_max 0.38
_exptl_crystal_size_mid 0.35
_exptl_crystal_size_min 0.31
_refine_diff_density_max 0.322
_refine_diff_density_min -0.403
_refine_diff_density_rms 0.049
_refine_ls_extinction_method none
_refine_ls_goodness_of_fit_ref 1.169
_refine_ls_hydrogen_treatment constr
_refine_ls_matrix_type full
_refine_ls_number_parameters 262
_refine_ls_number_reflns 5101
_refine_ls_number_restraints 0
_refine_ls_restrained_S_all 1.169
_refine_ls_R_factor_all 0.0683
_refine_ls_R_factor_gt 0.0495
_refine_ls_shift/su_max 0.000
_refine_ls_shift/su_mean 0.000
_refine_ls_structure_factor_coef Fsqd
_refine_ls_weighting_details 'calc w=1/[\s^2^(Fo^2^)+(0.1000P)^2^+0.0000P] where P=(Fo^2^+2Fc^2^)/3'
_refine_ls_weighting_scheme calc
_refine_ls_wR_factor_gt 0.1565
_refine_ls_wR_factor_ref 0.1710
_reflns_number_gt 3790
_reflns_number_total 5101
_reflns_threshold_expression >2sigma(I)
_cod_data_source_file jo901655y_si_001.cif
_cod_data_source_block shiyu
_cod_original_sg_symbol_H-M P2(1)/n
_cod_database_code 4024834

loop_
_symmetry_equiv_pos_as_xyz
'x, y, z'
'-x+1/2, y+1/2, -z+1/2'
'-x, -y, -z'
'x-1/2, -y-1/2, z-1/2'

loop_
_atom_site_label
_atom_site_type_symbol
_atom_site_fract_x
_atom_site_fract_y
_atom_site_fract_z
_atom_site_U_iso_or_equiv
_atom_site_adp_type
_atom_site_occupancy
_atom_site_symmetry_multiplicity
_atom_site_calc_flag
_atom_site_refinement_flags
_atom_site_disorder_assembly
_atom_site_disorder_group
Si1 Si 0.45828(7) 0.46672(5) 0.15118(3) 0.0444(2) Uani 1 1 d . . .
S1 S 0.89439(6) 0.50273(5) 0.38531(3) 0.04646(19) Uani 1 1 d . . .
N1 N 0.80296(19) 0.46763(13) 0.30818(8) 0.0388(4) Uani 1 1 d . . .
C20 C 0.6405(2) 0.46241(14) 0.21119(10) 0.0356(4) Uani 1 1 d . . .
O3 O 0.47665(19) 0.62141(12) 0.28224(9) 0.0553(4) Uani 1 1 d . . .
O2 O 0.4955(2) 0.52682(16) 0.37571(9) 0.0722(6) Uani 1 1 d . . .
C17 C 0.9229(2) 0.32166(17) 0.00958(10) 0.0421(5) Uani 1 1 d . . .
C16 C 0.8841(2) 0.42041(17) 0.25774(10) 0.0424(5) Uani 1 1 d . . .
H16A H 0.9864 0.3953 0.2632 0.051 Uiso 1 1 calc R . .
O5 O 0.8341(2) 0.59558(13) 0.39959(9) 0.0675(5) Uani 1 1 d . . .
C14 C 0.5361(2) 0.54760(16) 0.31936(11) 0.0427(5) Uani 1 1 d . . .
O1 O 1.0054(2) 0.24368(13) -0.19423(8) 0.0649(5) Uani 1 1 d . . .
C12 C 0.7901(2) 0.41644(15) 0.19848(10) 0.0387(4) Uani 1 1 d . . .
C11 C 0.6539(2) 0.49481(15) 0.27883(10) 0.0365(4) Uani 1 1 d . . .
C10 C 0.8398(2) 0.37799(16) 0.13350(11) 0.0436(5) Uani 1 1 d . . .
C9 C 0.9855(3) 0.27320(16) -0.12746(10) 0.0450(5) Uani 1 1 d . . .
C8 C 0.8816(3) 0.35137(17) 0.07813(11) 0.0466(5) Uani 1 1 d . . .
N2 N 0.8473(3) 0.42980(16) 0.44407(9) 0.0559(5) Uani 1 1 d . . .
O4 O 1.0570(2) 0.48874(17) 0.37167(10) 0.0751(6) Uani 1 1 d . . .
C5 C 1.0291(3) 0.37522(17) -0.02842(12) 0.0500(5) Uani 1 1 d . . .
H5B H 1.0816 0.4276 -0.0076 0.060 Uiso 1 1 calc R . .
C4 C 0.8514(3) 0.24136(17) -0.02235(11) 0.0491(5) Uani 1 1 d . . .
H4B H 0.7816 0.2037 0.0024 0.059 Uiso 1 1 calc R . .
C3 C 1.0581(3) 0.35199(17) -0.09660(12) 0.0496(5) Uani 1 1 d . . .
H3A H 1.1270 0.3899 -0.1216 0.060 Uiso 1 1 calc R . .
C2 C 0.8817(3) 0.21650(17) -0.08945(12) 0.0517(6) Uani 1 1 d . . .
H2A H 0.8334 0.1622 -0.1097 0.062 Uiso 1 1 calc R . .
C1 C 0.2760(3) 0.4578(3) 0.20157(16) 0.0744(9) Uani 1 1 d . . .
H1A H 0.1841 0.4601 0.1704 0.112 Uiso 1 1 calc R . .
H1B H 0.2726 0.5109 0.2337 0.112 Uiso 1 1 calc R . .
H1C H 0.2767 0.3978 0.2268 0.112 Uiso 1 1 calc R . .
C29 C 0.7147(3) 0.4467(2) 0.48965(13) 0.0669(8) Uani 1 1 d . . .
H29A H 0.7069 0.3936 0.5215 0.100 Uiso 1 1 calc R . .
H29B H 0.6175 0.4520 0.4621 0.100 Uiso 1 1 calc R . .
H29C H 0.7327 0.5057 0.5153 0.100 Uiso 1 1 calc R . .
C25 C 1.1079(4) 0.3011(2) -0.23478(13) 0.0749(8) Uani 1 1 d . . .
H25A H 1.1125 0.2740 -0.2806 0.112 Uiso 1 1 calc R . .
H25B H 1.2126 0.3020 -0.2131 0.112 Uiso 1 1 calc R . .
H25C H 1.0675 0.3661 -0.2380 0.112 Uiso 1 1 calc R . .
C28 C 0.3516(3) 0.6756(2) 0.31413(18) 0.0799(9) Uani 1 1 d . . .
H28A H 0.3164 0.7270 0.2836 0.120 Uiso 1 1 calc R . .
H28B H 0.3915 0.7026 0.3574 0.120 Uiso 1 1 calc R . .
H28C H 0.2640 0.6332 0.3226 0.120 Uiso 1 1 calc R . .
C26 C 0.4622(4) 0.5789(3) 0.09890(19) 0.1006(13) Uani 1 1 d . . .
H26A H 0.3693 0.5815 0.0683 0.151 Uiso 1 1 calc R . .
H26B H 0.5557 0.5793 0.0719 0.151 Uiso 1 1 calc R . .
H26C H 0.4637 0.6341 0.1293 0.151 Uiso 1 1 calc R . .
C27 C 0.4551(3) 0.3583(2) 0.09376(15) 0.0787(9) Uani 1 1 d . . .
H27A H 0.3621 0.3602 0.0632 0.118 Uiso 1 1 calc R . .
H27B H 0.4531 0.3007 0.1217 0.118 Uiso 1 1 calc R . .
H27C H 0.5485 0.3580 0.0667 0.118 Uiso 1 1 calc R . .
C30 C 0.9052(4) 0.3303(3) 0.44088(18) 0.0892(10) Uani 1 1 d . . .
H30A H 0.8678 0.2943 0.4797 0.134 Uiso 1 1 calc R . .
H30B H 1.0194 0.3304 0.4426 0.134 Uiso 1 1 calc R . .
H30C H 0.8666 0.3008 0.3983 0.134 Uiso 1 1 calc R . .

loop_
_atom_site_aniso_label
_atom_site_aniso_U_11
_atom_site_aniso_U_22
_atom_site_aniso_U_33
_atom_site_aniso_U_23
_atom_site_aniso_U_13
_atom_site_aniso_U_12
Si1 0.0371(3) 0.0588(4) 0.0370(3) 0.0060(3) -0.0015(2) -0.0004(3)
S1 0.0417(3) 0.0642(4) 0.0335(3) -0.0087(2) 0.0028(2) -0.0097(2)
N1 0.0323(8) 0.0543(11) 0.0300(8) -0.0039(7) 0.0033(6) 0.0014(7)
C20 0.0350(10) 0.0395(11) 0.0326(9) 0.0041(8) 0.0055(8) -0.0018(8)
O3 0.0540(9) 0.0515(10) 0.0610(10) 0.0032(8) 0.0124(8) 0.0134(7)
O2 0.0739(12) 0.0995(16) 0.0452(10) 0.0097(9) 0.0274(9) 0.0269(10)
C17 0.0417(11) 0.0506(13) 0.0342(10) -0.0044(9) 0.0044(8) 0.0092(9)
C16 0.0350(10) 0.0561(13) 0.0364(10) -0.0055(9) 0.0047(8) 0.0060(9)
O5 0.0951(14) 0.0550(11) 0.0529(10) -0.0124(8) 0.0115(10) -0.0157(10)
C14 0.0380(10) 0.0509(13) 0.0396(11) -0.0031(9) 0.0059(8) 0.0039(9)
O1 0.0994(14) 0.0595(11) 0.0373(8) -0.0112(7) 0.0220(9) -0.0116(9)
C12 0.0383(10) 0.0465(12) 0.0319(10) -0.0016(8) 0.0071(8) -0.0004(8)
C11 0.0332(9) 0.0444(11) 0.0322(9) 0.0033(8) 0.0050(8) 0.0006(8)
C10 0.0423(11) 0.0518(13) 0.0369(11) -0.0044(9) 0.0040(9) 0.0029(9)
C9 0.0591(13) 0.0437(12) 0.0328(10) -0.0035(9) 0.0091(9) 0.0042(9)
C8 0.0443(11) 0.0580(14) 0.0375(11) -0.0035(9) 0.0023(9) 0.0106(10)
N2 0.0651(12) 0.0658(13) 0.0370(10) 0.0031(9) 0.0044(9) 0.0030(10)
O4 0.0391(9) 0.1333(19) 0.0529(10) -0.0208(11) 0.0010(8) -0.0154(10)
C5 0.0535(13) 0.0519(14) 0.0448(12) -0.0131(10) 0.0058(10) -0.0049(10)
C4 0.0595(14) 0.0482(13) 0.0405(11) 0.0013(9) 0.0127(10) -0.0031(10)
C3 0.0558(13) 0.0482(13) 0.0460(12) -0.0040(10) 0.0166(10) -0.0060(10)
C2 0.0691(15) 0.0417(12) 0.0447(12) -0.0066(10) 0.0095(11) -0.0076(11)
C1 0.0429(14) 0.109(3) 0.0721(18) -0.0188(17) 0.0062(13) -0.0159(14)
C29 0.0573(15) 0.104(2) 0.0400(12) 0.0069(13) 0.0041(11) -0.0148(14)
C25 0.108(2) 0.074(2) 0.0452(14) -0.0049(13) 0.0327(14) -0.0079(17)
C28 0.0648(17) 0.072(2) 0.103(2) -0.0147(17) 0.0116(16) 0.0297(14)
C26 0.089(2) 0.105(3) 0.105(3) 0.059(2) -0.033(2) -0.0115(19)
C27 0.0684(18) 0.103(2) 0.0625(17) -0.0258(16) -0.0206(14) 0.0050(16)
C30 0.104(2) 0.077(2) 0.086(2) 0.0136(17) -0.0076(19) 0.0187(18)

loop_
_atom_type_symbol
_atom_type_description
_atom_type_scat_dispersion_real
_atom_type_scat_dispersion_imag
_atom_type_scat_source
C C 0.0033 0.0016 'International Tables Vol C Tables 4.2.6.8 and 6.1.1.4'
H H 0.0000 0.0000 'International Tables Vol C Tables 4.2.6.8 and 6.1.1.4'
N N 0.0061 0.0033 'International Tables Vol C Tables 4.2.6.8 and 6.1.1.4'
O O 0.0106 0.0060 'International Tables Vol C Tables 4.2.6.8 and 6.1.1.4'
Si Si 0.0817 0.0704 'International Tables Vol C Tables 4.2.6.8 and 6.1.1.4'
S S 0.1246 0.1234 'International Tables Vol C Tables 4.2.6.8 and 6.1.1.4'

loop_
_geom_angle_atom_site_label_1
_geom_angle_atom_site_label_2
_geom_angle_atom_site_label_3
_geom_angle
_geom_angle_site_symmetry_1
_geom_angle_site_symmetry_3
_geom_angle_publ_flag
C26 Si1 C1 111.99(17) . . ?
C26 Si1 C27 110.53(17) . . ?
C1 Si1 C27 105.40(15) . . ?
C26 Si1 C20 109.17(13) . . ?
C1 Si1 C20 110.38(11) . . ?
C27 Si1 C20 109.31(11) . . ?
O5 S1 O4 121.18(13) . . ?
O5 S1 N2 109.74(11) . . ?
O4 S1 N2 108.58(13) . . ?
O5 S1 N1 105.87(10) . . ?
O4 S1 N1 101.79(9) . . ?
N2 S1 N1 108.88(10) . . ?
C16 N1 C11 107.69(16) . . ?
C16 N1 S1 121.83(13) . . ?
C11 N1 S1 129.39(14) . . ?
C11 C20 C12 105.38(17) . . ?
C11 C20 Si1 127.09(15) . . ?
C12 C20 Si1 127.29(15) . . ?
C14 O3 C28 115.60(19) . . ?
C5 C17 C4 117.81(18) . . ?
C5 C17 C8 121.0(2) . . ?
C4 C17 C8 121.1(2) . . ?
C12 C16 N1 108.78(17) . . ?
O2 C14 O3 124.1(2) . . ?
O2 C14 C11 126.0(2) . . ?
O3 C14 C11 109.87(17) . . ?
C9 O1 C25 116.67(19) . . ?
C16 C12 C10 124.35(18) . . ?
C16 C12 C20 108.80(17) . . ?
C10 C12 C20 126.73(18) . . ?
C20 C11 N1 109.32(17) . . ?
C20 C11 C14 128.91(18) . . ?
N1 C11 C14 121.74(17) . . ?
C8 C10 C12 176.2(2) . . ?
O1 C9 C3 125.1(2) . . ?
O1 C9 C2 115.3(2) . . ?
C3 C9 C2 119.56(19) . . ?
C10 C8 C17 176.4(2) . . ?
C30 N2 C29 116.0(2) . . ?
C30 N2 S1 118.44(19) . . ?
C29 N2 S1 123.18(19) . . ?
C3 C5 C17 121.2(2) . . ?
C2 C4 C17 121.5(2) . . ?
C9 C3 C5 120.2(2) . . ?
C4 C2 C9 119.7(2) . . ?

loop_
_geom_bond_atom_site_label_1
_geom_bond_atom_site_label_2
_geom_bond_distance
_geom_bond_site_symmetry_2
_geom_bond_publ_flag
Si1 C26 1.847(3) . ?
Si1 C1 1.852(3) . ?
Si1 C27 1.860(3) . ?
Si1 C20 1.883(2) . ?
S1 O5 1.409(2) . ?
S1 O4 1.4175(18) . ?
S1 N2 1.577(2) . ?
S1 N1 1.7141(17) . ?
N1 C16 1.374(2) . ?
N1 C11 1.406(2) . ?
C20 C11 1.377(3) . ?
C20 C12 1.440(3) . ?
O3 C14 1.330(3) . ?
O3 C28 1.448(3) . ?
O2 C14 1.185(3) . ?
C17 C5 1.391(3) . ?
C17 C4 1.392(3) . ?
C17 C8 1.437(3) . ?
C16 C12 1.363(3) . ?
C14 C11 1.478(3) . ?
O1 C9 1.365(2) . ?
O1 C25 1.427(3) . ?
C12 C10 1.436(3) . ?
C10 C8 1.194(3) . ?
C9 C3 1.371(3) . ?
C9 C2 1.401(3) . ?
N2 C30 1.459(4) . ?
N2 C29 1.466(3) . ?
C5 C3 1.382(3) . ?
C4 C2 1.370(3) . ?

loop_
_cod_related_entry_id
_cod_related_entry_database
_cod_related_entry_code
1 ChemSpider 30659036
